data_1519855
loop_
_publ_author_name
'Pandit, Palash'
'Yamamoto, Koji'
'Nakamura, Toshikazu'
'Nishimura, Katsuyuki'
'Kurashige, Yuki'
'Yanai, Takeshi'
'Nakamura, Go'
'Masaoka, Shigeyuki'
'Furukawa, Ko'
'Yakiyama, Yumi'
'Kawano, Masaki'
'Higashibayashi, Shuhei'

_publ_section_title
;
 Acid/base-regulated reversible electron transfer disproportionation of
 N--N linked bicarbazole and biacridine derivatives
;
_journal_issue 7
_journal_name_full 'Chem. Sci.'
_journal_page_first 4160
_journal_paper_doi 10.1039/C5SC00946D
_journal_volume 6
_journal_year 2015
_chemical_formula_moiety 'C86 H108 N4'
_chemical_formula_sum 'C86 H108 N4'
_chemical_formula_weight 1197.83
_chemical_name_systematic tetracarbazole
_space_group_crystal_system monoclinic
_space_group_IT_number 15
_space_group_name_Hall '-C 2yc'
_space_group_name_H-M_alt 'C 1 2/c 1'
_symmetry_space_group_name_Hall '-C 2yc'
_symmetry_space_group_name_H-M 'C 1 2/c 1'
_atom_sites_solution_hydrogens geom
_atom_sites_solution_primary direct
_atom_sites_solution_secondary difmap
_audit_update_record
;
2015-02-16 deposited with the CCDC.
2015-04-15 downloaded from the CCDC.
;
_cell_angle_alpha 90.0000
_cell_angle_beta 119.5715(9)
_cell_angle_gamma 90.0000
_cell_formula_units_Z 4
_cell_length_a 30.6695(11)
_cell_length_b 12.1512(5)
_cell_length_c 23.0584(9)
_cell_measurement_reflns_used 19961
_cell_measurement_temperature 123
_cell_measurement_theta_max 26.73
_cell_measurement_theta_min 3.01
_cell_volume 7473.9(5)
_computing_cell_refinement 'RAPID AUTO'
_computing_data_collection 'RAPID AUTO (Rigaku, ????)'
_computing_data_reduction 'RAPID AUTO'
_computing_molecular_graphics 'CrystalStructure 4.1'
_computing_publication_material 'CrystalStructure 4.1 (Rigaku, 2014)'
_computing_structure_refinement 'SHELXL2013 (Sheldrick, 2008)'
_computing_structure_solution 'Il Milione (Burla, et al., 2007)'
_diffrn_ambient_temperature 123
_diffrn_detector_area_resol_mean 10.000
_diffrn_measured_fraction_theta_full 0.998
_diffrn_measured_fraction_theta_max 0.998
_diffrn_measurement_device_type 'Rigaku R-AXIS RAPID'
_diffrn_measurement_method \w
_diffrn_radiation_type 'Mo K\a'
_diffrn_radiation_wavelength 0.71075
_diffrn_reflns_av_R_equivalents 0.0384
_diffrn_reflns_laue_measured_fraction_full 0.998
_diffrn_reflns_laue_measured_fraction_max 0.998
_diffrn_reflns_limit_h_max 37
_diffrn_reflns_limit_h_min -37
_diffrn_reflns_limit_k_max 14
_diffrn_reflns_limit_k_min -14
_diffrn_reflns_limit_l_max 28
_diffrn_reflns_limit_l_min -28
_diffrn_reflns_number 30488
_diffrn_reflns_point_group_measured_fraction_full 0.998
_diffrn_reflns_point_group_measured_fraction_max 0.998
_diffrn_reflns_theta_full 25.242
_diffrn_reflns_theta_max 25.682
_diffrn_reflns_theta_min 3.009
_diffrn_standards_number 0
_exptl_absorpt_coefficient_mu 0.061
_exptl_absorpt_correction_T_max 0.994
_exptl_absorpt_correction_T_min 0.559
_exptl_absorpt_correction_type multi-scan
_exptl_absorpt_process_details 'ABSCOR (Rigaku, 1995)'
_exptl_crystal_colour brown
_exptl_crystal_density_diffrn 1.064
_exptl_crystal_density_method 'not measured'
_exptl_crystal_description block
_exptl_crystal_F_000 2608.00
_exptl_crystal_recrystallization_method 'Re-crystallisation from solvent: CHCl3-hexane'
_exptl_crystal_size_max 0.100
_exptl_crystal_size_mid 0.100
_exptl_crystal_size_min 0.100
_platon_squeeze_details
;                          
The cell contains 4 hexane molecules which have been 
treated as a diffuse contribution to the overall scattering without 
specific atom positions by SQUEEZE/PLATON.
;
_refine_diff_density_max 0.60
_refine_diff_density_min -0.21
_refine_ls_extinction_method none
_refine_ls_goodness_of_fit_ref 1.425
_refine_ls_hydrogen_treatment constr
_refine_ls_number_parameters 391
_refine_ls_number_reflns 7079
_refine_ls_number_restraints 0
_refine_ls_R_factor_all 0.1039
_refine_ls_R_factor_gt 0.0756
_refine_ls_shift/su_max 0.001
_refine_ls_structure_factor_coef Fsqd
_refine_ls_weighting_details 'w = 1/[\s^2^(Fo^2^)+(0.1000P)^2^+0.0000P] where P=(Fo^2^+2Fc^2^)/3'
_refine_ls_weighting_scheme calc
_refine_ls_wR_factor_gt 0.2126
_refine_ls_wR_factor_ref 0.2301
_reflns_number_gt 4424
_reflns_number_total 7079
_reflns_threshold_expression F^2^>2.0\s(F^2^)
_cod_data_source_file c5sc00946d2.cif
_cod_data_source_block PP-2-130-U
_cod_depositor_comments 'Adding full bibliography for 1519852--1519855.cif.'
_cod_database_code 1519855
_shelxl_res_file
;
TITL PP-2-130-U
CELL  0.71075 30.66953 12.15125 23.05844 90.00000 119.57150 90.00000
ZERR  4 0.00107 0.00046 0.00094 0.00000 0.00090 0.00000
LATT 7
SYMM    -X,    +Y, .50-Z
SFAC C N H
UNIT 344 16 440
L.S. 5
FMAP 2
PLAN -10
WPDB -2
HTAB
BOND $H
CONF
LIST 4
TEMP -150.0
ACTA
SIZE 0.100 0.100 0.100
ABIN
WGHT    0.100000
FVAR       0.31207
N1    2    0.474276    0.157423    0.229329    11.00000    0.02462    0.07820 =
         0.04394    0.00379    0.01286    0.00081
N2    2    0.513003    0.185282    0.060419    11.00000    0.03412    0.08428 =
         0.04839   -0.00737    0.02063   -0.00683
AFIX  43
H2    3    0.482140    0.160338    0.043165    11.00000   -1.20000
AFIX   0
C1    1    0.447815    0.217425    0.170281    11.00000    0.02860    0.07183 =
         0.03820   -0.00088    0.01370    0.00350
C2    1    0.463956    0.282140    0.134267    11.00000    0.03399    0.07388 =
         0.04287   -0.00065    0.01873    0.00341
C3    1    0.426299    0.325043    0.074407    11.00000    0.03669    0.08378 =
         0.04557    0.00345    0.01963    0.00284
AFIX  43
H3    3    0.436266    0.368474    0.048690    11.00000   -1.20000
AFIX   0
C4    1    0.374770    0.309039    0.049170    11.00000    0.03528    0.08867 =
         0.04234    0.00286    0.01785    0.00656
C5    1    0.360335    0.243728    0.086489    11.00000    0.02832    0.08646 =
         0.04271   -0.00430    0.01369    0.00244
AFIX  43
H5    3    0.325748    0.230630    0.070779    11.00000   -1.20000
AFIX   0
C6    1    0.396046    0.197575    0.146463    11.00000    0.02904    0.07429 =
         0.03859   -0.00547    0.01514    0.00025
C7    1    0.392491    0.125249    0.194017    11.00000    0.03075    0.07440 =
         0.04342   -0.00618    0.01572   -0.00194
C8    1    0.352537    0.080925    0.199087    11.00000    0.02798    0.08065 =
         0.04265   -0.00236    0.01256   -0.00039
AFIX  43
H8    3    0.319122    0.095952    0.165302    11.00000   -1.20000
AFIX   0
C9    1    0.360962    0.015445    0.252633    11.00000    0.03599    0.07791 =
         0.04732   -0.00589    0.01952   -0.00668
C10   1    0.410571   -0.008312    0.300539    11.00000    0.04242    0.07591 =
         0.05419    0.00321    0.02234   -0.00326
AFIX  43
H10   3    0.416576   -0.055484    0.336593    11.00000   -1.20000
AFIX   0
C11   1    0.451241    0.034316    0.297394    11.00000    0.03186    0.07976 =
         0.04940    0.00503    0.01468    0.00238
AFIX  43
H11   3    0.484640    0.018018    0.330755    11.00000   -1.20000
AFIX   0
C12   1    0.441498    0.100918    0.244331    11.00000    0.02877    0.07097 =
         0.04531   -0.00141    0.01641   -0.00114
C13   1    0.535820    0.256854    0.113620    11.00000    0.03230    0.07078 =
         0.04318    0.00066    0.01702    0.00027
C14   1    0.517471    0.302757    0.152862    11.00000    0.03281    0.07097 =
         0.04240    0.00530    0.01679    0.00263
C15   1    0.549589    0.372215    0.204354    11.00000    0.03746    0.06976 =
         0.04655    0.00110    0.02133    0.00121
AFIX  43
H15   3    0.537662    0.405638    0.231120    11.00000   -1.20000
AFIX   0
C16   1    0.599063    0.395380    0.218711    11.00000    0.03828    0.06694 =
         0.04475    0.00140    0.01852   -0.00402
C17   1    0.615934    0.346703    0.178574    11.00000    0.03286    0.07418 =
         0.05173    0.00426    0.02068   -0.00265
AFIX  43
H17   3    0.648990    0.361269    0.186999    11.00000   -1.20000
AFIX   0
C18   1    0.585215    0.277571    0.126717    11.00000    0.03649    0.06686 =
         0.04662    0.00186    0.02036    0.00045
C19   1    0.591577    0.215205    0.077896    11.00000    0.03855    0.07384 =
         0.04763    0.00078    0.02255    0.00136
C20   1    0.631298    0.204019    0.064703    11.00000    0.03921    0.07239 =
         0.05470    0.00012    0.02450   -0.00385
AFIX  43
H20   3    0.661600    0.243174    0.091138    11.00000   -1.20000
AFIX   0
C21   1    0.627108    0.137317    0.014138    11.00000    0.04586    0.08277 =
         0.05716   -0.00354    0.03034   -0.00155
C22   1    0.581494    0.081122   -0.024766    11.00000    0.05436    0.09280 =
         0.06139   -0.01483    0.03371   -0.00734
AFIX  43
H22   3    0.578421    0.034619   -0.059711    11.00000   -1.20000
AFIX   0
C23   1    0.540636    0.091048   -0.014015    11.00000    0.04714    0.09150 =
         0.05641   -0.01303    0.02662   -0.01001
AFIX  43
H23   3    0.510060    0.053298   -0.041197    11.00000   -1.20000
AFIX   0
C24   1    0.546625    0.158753    0.038338    11.00000    0.03978    0.07888 =
         0.04952   -0.00142    0.02378   -0.00033
C25   1    0.336872    0.362536   -0.017102    11.00000    0.03790    0.10961 =
         0.04740    0.01112    0.01732    0.01190
C26   1    0.349403    0.328387   -0.070077    11.00000    0.07191    0.26963 =
         0.04966    0.03061    0.02341    0.03833
AFIX 137
H26A  3    0.380994    0.362894   -0.061173    11.00000   -1.20000
H26B  3    0.322505    0.351918   -0.113892    11.00000   -1.20000
H26C  3    0.352850    0.248163   -0.069581    11.00000   -1.20000
AFIX   0
C27   1    0.284318    0.325351   -0.039251    11.00000    0.04956    0.20349 =
         0.08563    0.06381    0.00721    0.01098
AFIX 137
H27A  3    0.261209    0.360984   -0.081606    11.00000   -1.20000
H27B  3    0.275245    0.345475   -0.005412    11.00000   -1.20000
H27C  3    0.282169    0.245302   -0.045206    11.00000   -1.20000
AFIX   0
C28   1    0.340951    0.484511   -0.009468    11.00000    0.12186    0.11354 =
         0.11189    0.03173   -0.01382    0.02461
AFIX 137
H28A  3    0.322504    0.519185   -0.053468    11.00000   -1.20000
H28B  3    0.376304    0.506136    0.011781    11.00000   -1.20000
H28C  3    0.326726    0.508410    0.018301    11.00000   -1.20000
AFIX   0
C29   1    0.315979   -0.029014    0.258018    11.00000    0.04187    0.09972 =
         0.05628   -0.00089    0.02356   -0.01146
C30   1    0.282228   -0.097595    0.198291    11.00000    0.06804    0.11866 =
         0.07784   -0.00375    0.03049   -0.03586
AFIX 137
H30A  3    0.300685   -0.161987    0.196300    11.00000   -1.20000
H30B  3    0.270783   -0.053636    0.157697    11.00000   -1.20000
H30C  3    0.253194   -0.121912    0.201903    11.00000   -1.20000
AFIX   0
C31   1    0.285009    0.070943    0.259240    11.00000    0.05730    0.12411 =
         0.09005   -0.00521    0.04512   -0.00867
AFIX 137
H31A  3    0.256810    0.044892    0.264260    11.00000   -1.20000
H31B  3    0.272231    0.112132    0.217436    11.00000   -1.20000
H31C  3    0.306413    0.118974    0.296796    11.00000   -1.20000
AFIX   0
C32   1    0.331896   -0.093264    0.321762    11.00000    0.06103    0.16647 =
         0.08050    0.02730    0.03678   -0.02160
AFIX 137
H32A  3    0.352046   -0.156839    0.323135    11.00000   -1.20000
H32B  3    0.302071   -0.118730    0.323062    11.00000   -1.20000
H32C  3    0.351855   -0.045740    0.360280    11.00000   -1.20000
AFIX   0
C33   1    0.634313    0.473985    0.274713    11.00000    0.04826    0.08243 =
         0.05351   -0.00782    0.02359   -0.01340
C34   1    0.646867    0.573359    0.245256    11.00000    0.07531    0.08467 =
         0.08302   -0.01129    0.04223   -0.02535
AFIX 137
H34A  3    0.664474    0.548803    0.221829    11.00000   -1.20000
H34B  3    0.668355    0.624020    0.281170    11.00000   -1.20000
H34C  3    0.615837    0.611110    0.213841    11.00000   -1.20000
AFIX   0
C35   1    0.683171    0.413383    0.321439    11.00000    0.04304    0.11261 =
         0.05451   -0.00984    0.01877   -0.01373
AFIX 137
H35A  3    0.675627    0.349028    0.340572    11.00000   -1.20000
H35B  3    0.705604    0.462981    0.357371    11.00000   -1.20000
H35C  3    0.699482    0.389438    0.296215    11.00000   -1.20000
AFIX   0
C36   1    0.610979    0.514680    0.316058    11.00000    0.06271    0.09487 =
         0.06516   -0.01907    0.03012   -0.01324
AFIX 137
H36A  3    0.634864    0.562473    0.351949    11.00000   -1.20000
H36B  3    0.602776    0.451512    0.335334    11.00000   -1.20000
H36C  3    0.580347    0.556132    0.287384    11.00000   -1.20000
AFIX   0
C37   1    0.670517    0.121649   -0.001068    11.00000    0.05690    0.10032 =
         0.07382   -0.01315    0.04459   -0.00534
C38   1    0.683952    0.000072    0.005912    11.00000    0.07588    0.11371 =
         0.15620   -0.03869    0.07279   -0.00346
AFIX 137
H38A  3    0.695159   -0.023730    0.051751    11.00000   -1.20000
H38B  3    0.710925   -0.011703   -0.004564    11.00000   -1.20000
H38C  3    0.654429   -0.042698   -0.024953    11.00000   -1.20000
AFIX   0
C39   1    0.717663    0.183032    0.048418    11.00000    0.06138    0.10663 =
         0.10276   -0.01862    0.05813   -0.01200
AFIX 137
H39A  3    0.728001    0.157750    0.093750    11.00000   -1.20000
H39B  3    0.710731    0.262195    0.045155    11.00000   -1.20000
H39C  3    0.744586    0.168638    0.038185    11.00000   -1.20000
AFIX   0
C40   1    0.654463    0.159963   -0.071027    11.00000    0.08571    0.18318 =
         0.08658   -0.00463    0.06335   -0.00942
AFIX 137
H40A  3    0.681843    0.148052   -0.080690    11.00000   -1.20000
H40B  3    0.646210    0.238504   -0.075001    11.00000   -1.20000
H40C  3    0.624912    0.118213   -0.102820    11.00000   -1.20000
AFIX   0
HKLF 4
 
REM  PP-2-130-U
REM R1 =  0.0756 for    4424 Fo > 4sig(Fo)  and  0.1039 for all    7079 data
REM    391 parameters refined using      0 restraints
 
END  
     
WGHT      0.1627      0.0000 

REM No hydrogen bonds found for HTAB generation

REM Highest difference peak  0.603,  deepest hole -0.214,  1-sigma level  0.068
Q1    1   0.2993  0.4393 -0.0074  11.00000  0.05    0.60
Q2    1   0.3011  0.2731 -0.0689  11.00000  0.05    0.45
Q3    1   0.3254 -0.1694  0.2590  11.00000  0.05    0.45
Q4    1   0.3563  0.4389 -0.0577  11.00000  0.05    0.42
Q5    1   0.3181  0.0107  0.3184  11.00000  0.05    0.39
Q6    1   0.2653 -0.0045  0.1995  11.00000  0.05    0.37
Q7    1   0.4963  0.0799 -0.0625  11.00000  0.05    0.32
Q8    1   0.5000  0.1640  0.2500  10.50000  0.05    0.31
Q9    1   0.0116  0.0842  0.5048  11.00000  0.05    0.24
Q10   1   0.0111  0.1185  0.4677  11.00000  0.05    0.24
;

loop_
_symmetry_equiv_pos_site_id
_space_group_symop_operation_xyz
1 +X,+Y,+Z
2 -X,+Y,1/2-Z
3 -X,-Y,-Z
4 +X,-Y,1/2+Z
5 1/2+X,1/2+Y,+Z
6 1/2-X,1/2+Y,1/2-Z
7 1/2-X,1/2-Y,-Z
8 1/2+X,1/2-Y,1/2+Z

loop_
_atom_site_label
_atom_site_type_symbol
_atom_site_fract_x
_atom_site_fract_y
_atom_site_fract_z
_atom_site_U_iso_or_equiv
_atom_site_adp_type
_atom_site_occupancy
_atom_site_site_symmetry_multiplicity
_atom_site_calc_flag
_atom_site_refinement_flags
N1 N 0.47428(6) 0.15742(17) 0.22933(9) 0.0507(5) Uani 1 8 d .
N2 N 0.51300(7) 0.18528(17) 0.06042(10) 0.0555(5) Uani 1 8 d .
C1 C 0.44782(7) 0.2174(2) 0.17028(11) 0.0474(6) Uani 1 8 d .
C2 C 0.46396(8) 0.2821(2) 0.13427(11) 0.0503(6) Uani 1 8 d .
C3 C 0.42630(8) 0.3250(2) 0.07441(12) 0.0556(6) Uani 1 8 d .
C4 C 0.37477(8) 0.3090(2) 0.04917(12) 0.0560(6) Uani 1 8 d .
C5 C 0.36034(8) 0.2437(2) 0.08649(11) 0.0542(6) Uani 1 8 d .
C6 C 0.39605(7) 0.1976(2) 0.14646(11) 0.0480(6) Uani 1 8 d .
C7 C 0.39249(8) 0.1253(2) 0.19402(11) 0.0506(6) Uani 1 8 d .
C8 C 0.35254(8) 0.0809(2) 0.19909(11) 0.0525(6) Uani 1 8 d .
C9 C 0.36096(8) 0.0155(2) 0.25263(12) 0.0542(6) Uani 1 8 d .
C10 C 0.41057(9) -0.0083(2) 0.30054(13) 0.0582(6) Uani 1 8 d .
C11 C 0.45124(8) 0.0343(2) 0.29739(12) 0.0560(6) Uani 1 8 d .
C12 C 0.44150(7) 0.1009(2) 0.24433(11) 0.0492(6) Uani 1 8 d .
C13 C 0.53582(8) 0.2569(2) 0.11362(11) 0.0495(6) Uani 1 8 d .
C14 C 0.51747(8) 0.3028(2) 0.15286(11) 0.0495(6) Uani 1 8 d .
C15 C 0.54959(8) 0.3722(2) 0.20435(12) 0.0510(6) Uani 1 8 d .
C16 C 0.59906(8) 0.3954(2) 0.21871(11) 0.0508(6) Uani 1 8 d .
C17 C 0.61593(8) 0.3467(2) 0.17857(12) 0.0530(6) Uani 1 8 d .
C18 C 0.58521(8) 0.2776(2) 0.12672(11) 0.0501(6) Uani 1 8 d .
C19 C 0.59158(8) 0.2152(2) 0.07790(12) 0.0528(6) Uani 1 8 d .
C20 C 0.63130(8) 0.2040(2) 0.06470(12) 0.0549(6) Uani 1 8 d .
C21 C 0.62711(9) 0.1373(2) 0.01414(13) 0.0598(7) Uani 1 8 d .
C22 C 0.58149(9) 0.0811(3) -0.02477(13) 0.0673(7) Uani 1 8 d .
C23 C 0.54064(9) 0.0911(2) -0.01401(13) 0.0646(7) Uani 1 8 d .
C24 C 0.54663(8) 0.1588(2) 0.03834(12) 0.0553(6) Uani 1 8 d .
C25 C 0.33687(9) 0.3625(3) -0.01710(13) 0.0666(8) Uani 1 8 d .
C26 C 0.34940(14) 0.3284(5) -0.07008(16) 0.1333(19) Uani 1 8 d .
C27 C 0.28432(11) 0.3253(4) -0.03925(19) 0.1243(16) Uani 1 8 d .
C28 C 0.34095(18) 0.4845(4) -0.0095(2) 0.1469(19) Uani 1 8 d .
C29 C 0.31598(9) -0.0290(3) 0.25802(13) 0.0662(7) Uani 1 8 d .
C30 C 0.28223(12) -0.0976(3) 0.19829(16) 0.0906(10) Uani 1 8 d .
C31 C 0.28501(11) 0.0709(3) 0.25924(17) 0.0867(10) Uani 1 8 d .
C32 C 0.33190(11) -0.0933(4) 0.32176(16) 0.1019(12) Uani 1 8 d .
C33 C 0.63431(9) 0.4740(2) 0.27471(13) 0.0621(7) Uani 1 8 d .
C34 C 0.64687(12) 0.5734(3) 0.24526(16) 0.0796(9) Uani 1 8 d .
C35 C 0.68317(9) 0.4134(3) 0.32144(13) 0.0724(8) Uani 1 8 d .
C36 C 0.61098(11) 0.5147(3) 0.31606(15) 0.0749(8) Uani 1 8 d .
C37 C 0.67052(10) 0.1216(3) -0.00107(15) 0.0716(8) Uani 1 8 d .
C38 C 0.68395(13) 0.0001(3) 0.0059(2) 0.1085(13) Uani 1 8 d .
C39 C 0.71766(10) 0.1830(3) 0.04842(17) 0.0826(9) Uani 1 8 d .
C40 C 0.65446(13) 0.1600(4) -0.07103(18) 0.1094(13) Uani 1 8 d .
H2 H 0.48214 0.16034 0.04317 0.0666 Uiso 1 8 calc R
H3 H 0.43627 0.36847 0.04869 0.0668 Uiso 1 8 calc R
H5 H 0.32575 0.23063 0.07078 0.0650 Uiso 1 8 calc R
H8 H 0.31912 0.09595 0.1653 0.0631 Uiso 1 8 calc R
H10 H 0.41658 -0.05548 0.33659 0.0698 Uiso 1 8 calc R
H11 H 0.48464 0.01802 0.33076 0.0672 Uiso 1 8 calc R
H15 H 0.53766 0.40564 0.23112 0.0612 Uiso 1 8 calc R
H17 H 0.64899 0.36127 0.187 0.0636 Uiso 1 8 calc R
H20 H 0.6616 0.24317 0.09114 0.0658 Uiso 1 8 calc R
H22 H 0.57842 0.03462 -0.05971 0.0807 Uiso 1 8 calc R
H23 H 0.51006 0.0533 -0.0412 0.0775 Uiso 1 8 calc R
H26A H 0.38099 0.36289 -0.06117 0.1599 Uiso 1 8 calc R
H26B H 0.3225 0.35192 -0.11389 0.1599 Uiso 1 8 calc R
H26C H 0.35285 0.24816 -0.06958 0.1599 Uiso 1 8 calc R
H27A H 0.26121 0.36098 -0.08161 0.1491 Uiso 1 8 calc R
H27B H 0.27524 0.34548 -0.00541 0.1491 Uiso 1 8 calc R
H27C H 0.28217 0.2453 -0.04521 0.1491 Uiso 1 8 calc R
H28A H 0.3225 0.51919 -0.05347 0.1762 Uiso 1 8 calc R
H28B H 0.3763 0.50614 0.01178 0.1762 Uiso 1 8 calc R
H28C H 0.32673 0.50841 0.0183 0.1762 Uiso 1 8 calc R
H30A H 0.30069 -0.16199 0.1963 0.1087 Uiso 1 8 calc R
H30B H 0.27078 -0.05364 0.1577 0.1087 Uiso 1 8 calc R
H30C H 0.25319 -0.12191 0.2019 0.1087 Uiso 1 8 calc R
H31A H 0.25681 0.04489 0.26426 0.1040 Uiso 1 8 calc R
H31B H 0.27223 0.11213 0.21744 0.1040 Uiso 1 8 calc R
H31C H 0.30641 0.11897 0.2968 0.1040 Uiso 1 8 calc R
H32A H 0.35205 -0.15684 0.32314 0.1222 Uiso 1 8 calc R
H32B H 0.30207 -0.11873 0.32306 0.1222 Uiso 1 8 calc R
H32C H 0.35186 -0.04574 0.36028 0.1222 Uiso 1 8 calc R
H34A H 0.66447 0.5488 0.22183 0.0955 Uiso 1 8 calc R
H34B H 0.66836 0.62402 0.28117 0.0955 Uiso 1 8 calc R
H34C H 0.61584 0.61111 0.21384 0.0955 Uiso 1 8 calc R
H35A H 0.67563 0.34903 0.34057 0.0868 Uiso 1 8 calc R
H35B H 0.7056 0.46298 0.35737 0.0868 Uiso 1 8 calc R
H35C H 0.69948 0.38944 0.29621 0.0868 Uiso 1 8 calc R
H36A H 0.63486 0.56247 0.35195 0.0898 Uiso 1 8 calc R
H36B H 0.60278 0.45151 0.33533 0.0898 Uiso 1 8 calc R
H36C H 0.58035 0.55613 0.28738 0.0898 Uiso 1 8 calc R
H38A H 0.69516 -0.02373 0.05175 0.1302 Uiso 1 8 calc R
H38B H 0.71093 -0.0117 -0.00456 0.1302 Uiso 1 8 calc R
H38C H 0.65443 -0.0427 -0.02495 0.1302 Uiso 1 8 calc R
H39A H 0.728 0.15775 0.09375 0.0991 Uiso 1 8 calc R
H39B H 0.71073 0.2622 0.04515 0.0991 Uiso 1 8 calc R
H39C H 0.74459 0.16864 0.03818 0.0991 Uiso 1 8 calc R
H40A H 0.68184 0.14805 -0.08069 0.1313 Uiso 1 8 calc R
H40B H 0.64621 0.2385 -0.075 0.1313 Uiso 1 8 calc R
H40C H 0.62491 0.11821 -0.10282 0.1313 Uiso 1 8 calc R

loop_
_atom_site_aniso_label
_atom_site_aniso_U_11
_atom_site_aniso_U_22
_atom_site_aniso_U_33
_atom_site_aniso_U_12
_atom_site_aniso_U_13
_atom_site_aniso_U_23
N1 0.0246(8) 0.0782(13) 0.0439(11) 0.0008(9) 0.0129(8) 0.0038(10)
N2 0.0341(9) 0.0843(14) 0.0484(12) -0.0068(10) 0.0206(9) -0.0074(11)
C1 0.0286(10) 0.0718(15) 0.0382(12) 0.0035(10) 0.0137(10) -0.0009(11)
C2 0.0340(11) 0.0739(16) 0.0429(13) 0.0034(11) 0.0187(11) -0.0006(11)
C3 0.0367(12) 0.0838(18) 0.0456(14) 0.0028(12) 0.0196(11) 0.0034(12)
C4 0.0353(11) 0.0887(18) 0.0423(13) 0.0066(12) 0.0179(11) 0.0029(12)
C5 0.0283(10) 0.0865(18) 0.0427(13) 0.0024(11) 0.0137(10) -0.0043(12)
C6 0.0290(10) 0.0743(16) 0.0386(12) 0.0003(10) 0.0151(10) -0.0055(11)
C7 0.0308(11) 0.0744(16) 0.0434(13) -0.0019(11) 0.0157(10) -0.0062(12)
C8 0.0280(10) 0.0806(17) 0.0427(13) -0.0004(11) 0.0126(10) -0.0024(12)
C9 0.0360(12) 0.0779(17) 0.0473(14) -0.0067(11) 0.0195(11) -0.0059(12)
C10 0.0424(13) 0.0759(17) 0.0542(15) -0.0033(12) 0.0223(12) 0.0032(13)
C11 0.0319(11) 0.0798(17) 0.0494(14) 0.0024(11) 0.0147(11) 0.0050(13)
C12 0.0288(10) 0.0710(16) 0.0453(13) -0.0011(10) 0.0164(10) -0.0014(12)
C13 0.0323(11) 0.0708(15) 0.0432(13) 0.0003(11) 0.0170(10) 0.0007(12)
C14 0.0328(11) 0.0710(15) 0.0424(13) 0.0026(11) 0.0168(10) 0.0053(11)
C15 0.0375(11) 0.0698(15) 0.0466(14) 0.0012(11) 0.0213(11) 0.0011(12)
C16 0.0383(11) 0.0669(15) 0.0447(13) -0.0040(11) 0.0185(11) 0.0014(11)
C17 0.0329(11) 0.0742(16) 0.0517(14) -0.0027(11) 0.0207(11) 0.0043(12)
C18 0.0365(11) 0.0669(15) 0.0466(14) 0.0004(11) 0.0204(11) 0.0019(11)
C19 0.0386(12) 0.0738(16) 0.0476(14) 0.0014(11) 0.0226(11) 0.0008(12)
C20 0.0392(12) 0.0724(16) 0.0547(15) -0.0039(11) 0.0245(12) 0.0001(12)
C21 0.0459(13) 0.0828(18) 0.0572(16) -0.0015(13) 0.0303(13) -0.0035(13)
C22 0.0544(15) 0.093(2) 0.0614(17) -0.0073(14) 0.0337(14) -0.0148(15)
C23 0.0471(14) 0.091(2) 0.0564(16) -0.0100(14) 0.0266(13) -0.0130(14)
C24 0.0398(12) 0.0789(17) 0.0495(14) -0.0003(12) 0.0238(11) -0.0014(13)
C25 0.0379(12) 0.110(2) 0.0474(15) 0.0119(14) 0.0173(12) 0.0111(14)
C26 0.072(2) 0.270(6) 0.050(2) 0.038(3) 0.0234(18) 0.031(3)
C27 0.0496(17) 0.203(5) 0.086(3) 0.011(2) 0.0072(17) 0.064(3)
C28 0.122(4) 0.114(3) 0.112(3) 0.025(3) -0.014(3) 0.032(3)
C29 0.0419(13) 0.100(2) 0.0563(16) -0.0115(14) 0.0236(13) -0.0009(15)
C30 0.0680(19) 0.119(3) 0.078(2) -0.0359(19) 0.0305(17) -0.0037(19)
C31 0.0573(16) 0.124(3) 0.090(2) -0.0087(18) 0.0451(17) -0.005(2)
C32 0.0610(18) 0.166(4) 0.081(2) -0.022(2) 0.0368(18) 0.027(2)
C33 0.0483(13) 0.0824(18) 0.0535(15) -0.0134(13) 0.0236(13) -0.0078(13)
C34 0.0753(19) 0.085(2) 0.083(2) -0.0254(17) 0.0422(18) -0.0113(17)
C35 0.0430(13) 0.113(2) 0.0545(16) -0.0137(15) 0.0188(13) -0.0098(16)
C36 0.0627(16) 0.095(2) 0.0652(18) -0.0132(15) 0.0301(15) -0.0191(16)
C37 0.0569(16) 0.100(2) 0.074(2) -0.0053(15) 0.0446(16) -0.0132(16)
C38 0.076(2) 0.114(3) 0.156(4) -0.003(2) 0.073(3) -0.039(3)
C39 0.0614(17) 0.107(2) 0.103(2) -0.0120(16) 0.0581(19) -0.0186(19)
C40 0.086(2) 0.183(4) 0.087(3) -0.009(2) 0.063(2) -0.005(3)

loop_
_atom_type_symbol
_atom_type_description
_atom_type_scat_dispersion_real
_atom_type_scat_dispersion_imag
_atom_type_scat_source
C C 0.0033 0.0016
;
International Tables for Crystallography
(Vol. C, Tables 4.2.6.8 and 6.1.1.4)
;
N N 0.0061 0.0033
;
International Tables for Crystallography
(Vol. C, Tables 4.2.6.8 and 6.1.1.4)
;
H H 0.0000 0.0000
;
International Tables for Crystallography
(Vol. C, Table 6.1.1.4)
;

loop_
_geom_angle_atom_site_label_1
_geom_angle_atom_site_label_2
_geom_angle_atom_site_label_3
_geom_angle
_geom_angle_publ_flag
_geom_angle_site_symmetry_1
N1 N1 C1 126.0(2) yes 2_655
N1 N1 C12 123.07(18) yes 2_655
C1 N1 C12 110.82(16) yes .
C13 N2 C24 109.2(2) yes .
N1 C1 C2 131.74(19) yes .
N1 C1 C6 106.8(2) yes .
C2 C1 C6 121.39(19) yes .
C1 C2 C3 115.8(2) yes .
C1 C2 C14 125.62(18) yes .
C3 C2 C14 118.5(2) yes .
C2 C3 C4 125.0(3) yes .
C3 C4 C5 117.3(2) yes .
C3 C4 C25 119.9(3) yes .
C5 C4 C25 122.7(2) yes .
C4 C5 C6 120.6(2) yes .
C1 C6 C5 119.8(2) yes .
C1 C6 C7 107.28(18) yes .
C5 C6 C7 132.9(2) yes .
C6 C7 C8 133.94(18) yes .
C6 C7 C12 107.6(2) yes .
C8 C7 C12 118.4(2) yes .
C7 C8 C9 120.83(19) yes .
C8 C9 C10 118.4(3) yes .
C8 C9 C29 119.57(19) yes .
C10 C9 C29 122.1(3) yes .
C9 C10 C11 122.5(3) yes .
C10 C11 C12 117.53(19) yes .
N1 C12 C7 107.5(2) yes .
N1 C12 C11 130.21(17) yes .
C7 C12 C11 122.3(2) yes .
N2 C13 C14 129.7(2) yes .
N2 C13 C18 108.8(2) yes .
C14 C13 C18 121.5(2) yes .
C2 C14 C13 118.86(19) yes .
C2 C14 C15 124.0(3) yes .
C13 C14 C15 116.9(2) yes .
C14 C15 C16 123.2(3) yes .
C15 C16 C17 117.8(2) yes .
C15 C16 C33 123.3(3) yes .
C17 C16 C33 118.9(2) yes .
C16 C17 C18 120.9(2) yes .
C13 C18 C17 119.6(3) yes .
C13 C18 C19 106.39(19) yes .
C17 C18 C19 134.0(3) yes .
C18 C19 C20 133.3(2) yes .
C18 C19 C24 107.2(2) yes .
C20 C19 C24 119.5(3) yes .
C19 C20 C21 121.0(2) yes .
C20 C21 C22 118.3(3) yes .
C20 C21 C37 122.3(2) yes .
C22 C21 C37 119.4(3) yes .
C21 C22 C23 122.7(3) yes .
C22 C23 C24 117.2(2) yes .
N2 C24 C19 108.5(2) yes .
N2 C24 C23 130.3(2) yes .
C19 C24 C23 121.3(3) yes .
C4 C25 C26 108.6(3) yes .
C4 C25 C27 111.7(3) yes .
C4 C25 C28 109.0(2) yes .
C26 C25 C27 107.6(3) yes .
C26 C25 C28 109.2(4) yes .
C27 C25 C28 110.7(3) yes .
C9 C29 C30 111.1(3) yes .
C9 C29 C31 107.9(3) yes .
C9 C29 C32 112.7(2) yes .
C30 C29 C31 107.5(2) yes .
C30 C29 C32 110.5(3) yes .
C31 C29 C32 107.0(3) yes .
C16 C33 C34 110.2(2) yes .
C16 C33 C35 109.2(2) yes .
C16 C33 C36 111.9(2) yes .
C34 C33 C35 108.6(2) yes .
C34 C33 C36 108.7(3) yes .
C35 C33 C36 108.2(2) yes .
C21 C37 C38 108.3(3) yes .
C21 C37 C39 112.0(3) yes .
C21 C37 C40 109.9(2) yes .
C38 C37 C39 106.8(2) yes .
C38 C37 C40 110.0(3) yes .
C39 C37 C40 109.8(3) yes .

loop_
_geom_bond_atom_site_label_1
_geom_bond_atom_site_label_2
_geom_bond_distance
_geom_bond_publ_flag
_geom_bond_site_symmetry_2
N1 N1 1.383(2) yes 2_655
N1 C1 1.398(3) yes .
N1 C12 1.395(3) yes .
N2 C13 1.380(3) yes .
N2 C24 1.395(4) yes .
C1 C2 1.399(4) yes .
C1 C6 1.421(3) yes .
C2 C3 1.392(3) yes .
C2 C14 1.498(3) yes .
C3 C4 1.402(3) yes .
C4 C5 1.394(4) yes .
C4 C25 1.535(3) yes .
C5 C6 1.390(3) yes .
C6 C7 1.451(4) yes .
C7 C8 1.395(4) yes .
C7 C12 1.404(3) yes .
C8 C9 1.382(4) yes .
C9 C10 1.400(3) yes .
C9 C29 1.543(4) yes .
C10 C11 1.385(4) yes .
C11 C12 1.371(4) yes .
C13 C14 1.396(4) yes .
C13 C18 1.413(4) yes .
C14 C15 1.392(3) yes .
C15 C16 1.412(4) yes .
C16 C17 1.395(4) yes .
C16 C33 1.540(3) yes .
C17 C18 1.382(3) yes .
C18 C19 1.448(4) yes .
C19 C20 1.400(4) yes .
C19 C24 1.401(3) yes .
C20 C21 1.373(4) yes .
C21 C22 1.411(3) yes .
C21 C37 1.547(5) yes .
C22 C23 1.397(5) yes .
C23 C24 1.396(4) yes .
C25 C26 1.509(6) yes .
C25 C27 1.500(4) yes .
C25 C28 1.490(6) yes .
C29 C30 1.502(4) yes .
C29 C31 1.551(5) yes .
C29 C32 1.516(5) yes .
C33 C34 1.525(5) yes .
C33 C35 1.535(3) yes .
C33 C36 1.529(5) yes .
C37 C38 1.521(5) yes .
C37 C39 1.523(4) yes .
C37 C40 1.509(5) yes .

loop_
_platon_squeeze_void_nr
_platon_squeeze_void_average_x
_platon_squeeze_void_average_y
_platon_squeeze_void_average_z
_platon_squeeze_void_volume
_platon_squeeze_void_count_electrons
_platon_squeeze_void_content
1 0.000 0.000 -0.005 610 76 ' '
2 0.500 0.500 0.721 610 76 ' '
